data_1503275
loop_
_publ_author_name
'Shao, Meng'
'Wang, Ying'
'Liu, Zhong'
'Zhang, Dong-Mei'
'Cao, Hui-Hui'
'Jiang, Ren-Wang'
'Fan, Chun-Lin'
'Zhang, Xiao-Qi'
'Chen, He-Ru'
'Yao, Xin-Sheng'
'Ye, Wen-Cai'

_publ_section_title
;
 Psiguadials A and B, two novel meroterpenoids with unusual skeletons from
 the leaves of Psidium guajava.
;
_journal_issue 21
_journal_name_full 'Organic letters'
_journal_page_first 5040
_journal_page_last 5043
_journal_paper_doi 10.1021/ol102179u
_journal_volume 12
_journal_year 2010
_chemical_absolute_configuration rm
_chemical_formula_sum 'C30 H34 O5'
_chemical_formula_weight 474.57
_chemical_name_common guajadial
_chemical_name_systematic
; 
 ? 
;
_space_group_IT_number 4
_symmetry_cell_setting monoclinic
_symmetry_space_group_name_Hall 'P 2yb'
_symmetry_space_group_name_H-M 'P 1 21 1'
_atom_sites_solution_hydrogens geom
_atom_sites_solution_primary direct
_atom_sites_solution_secondary difmap
_audit_creation_method SHELXL-97
_cell_angle_alpha 90.00
_cell_angle_beta 90.862(16)
_cell_angle_gamma 90.00
_cell_formula_units_Z 2
_cell_length_a 6.5752(10)
_cell_length_b 17.504(3)
_cell_length_c 10.7096(18)
_cell_measurement_reflns_used 3122
_cell_measurement_temperature 293(2)
_cell_measurement_theta_max 59.97
_cell_measurement_theta_min 4.13
_cell_volume 1232.5(4)
_computing_cell_refinement 'Oxford CrysAlisPro'
_computing_data_collection 'Oxford CrysAlisPro'
_computing_data_reduction 'XPREP in SHELXTL (Sheldrick, 1997)'
_computing_molecular_graphics 'XP (Siemens, 1998b)'
_computing_publication_material 'SHELXTL (Sheldrick, 1997)'
_computing_structure_refinement 'SHELXL-97 (Sheldrick, 1997)'
_computing_structure_solution 'SHELXS-97 (Sheldrick, 1990)'
_diffrn_ambient_temperature 293(2)
_diffrn_detector_area_resol_mean 'not measured'
_diffrn_measured_fraction_theta_full 0.936
_diffrn_measured_fraction_theta_max 0.936
_diffrn_measurement_device_type 'Oxford Gemini/CCD diffractometer'
_diffrn_measurement_method '\w scans'
_diffrn_radiation_monochromator graphite
_diffrn_radiation_source 'fine-focus sealed tube'
_diffrn_radiation_type CuK\a
_diffrn_radiation_wavelength 1.54178
_diffrn_reflns_av_R_equivalents 0.0556
_diffrn_reflns_av_sigmaI/netI 0.0483
_diffrn_reflns_limit_h_max 4
_diffrn_reflns_limit_h_min -7
_diffrn_reflns_limit_k_max 19
_diffrn_reflns_limit_k_min -19
_diffrn_reflns_limit_l_max 12
_diffrn_reflns_limit_l_min -10
_diffrn_reflns_number 3122
_diffrn_reflns_theta_full 59.97
_diffrn_reflns_theta_max 59.97
_diffrn_reflns_theta_min 4.13
_diffrn_standards_decay_% 'not measured'
_diffrn_standards_interval_count 'not measured'
_diffrn_standards_interval_time 'not measured'
_diffrn_standards_number 'not measured'
_exptl_absorpt_coefficient_mu 0.688
_exptl_absorpt_correction_type none
_exptl_crystal_colour colorless
_exptl_crystal_density_diffrn 1.279
_exptl_crystal_density_method 'not measured'
_exptl_crystal_description Block
_exptl_crystal_F_000 508
_exptl_crystal_size_max 0.35
_exptl_crystal_size_mid 0.30
_exptl_crystal_size_min 0.28
_refine_diff_density_max 0.762
_refine_diff_density_min -0.359
_refine_diff_density_rms 0.091
_refine_ls_abs_structure_details 'Flack H D (1983), Acta Cryst. A39, 876-881'
_refine_ls_abs_structure_Flack 0.0(8)
_refine_ls_extinction_method none
_refine_ls_goodness_of_fit_ref 1.472
_refine_ls_hydrogen_treatment constr
_refine_ls_matrix_type full
_refine_ls_number_parameters 316
_refine_ls_number_reflns 2574
_refine_ls_number_restraints 1
_refine_ls_restrained_S_all 1.471
_refine_ls_R_factor_all 0.1220
_refine_ls_R_factor_gt 0.1093
_refine_ls_shift/su_max 0.981
_refine_ls_shift/su_mean 0.003
_refine_ls_structure_factor_coef Fsqd
_refine_ls_weighting_details 'calc w=1/[\s^2^(Fo^2^)+(0.2000P)^2^+0.0000P] where P=(Fo^2^+2Fc^2^)/3'
_refine_ls_weighting_scheme calc
_refine_ls_wR_factor_gt 0.3091
_refine_ls_wR_factor_ref 0.3317
_reflns_number_gt 2134
_reflns_number_total 2574
_reflns_threshold_expression >2sigma(I)
_cod_data_source_file ol102179u_si_004.cif
_cod_data_source_block pg8
_cod_depositor_comments
;
The following automatic conversions were performed:

'_symmetry_cell_setting' value 'Monoclinic' changed to 'monoclinic'
according to /home/saulius/struct/CIF-dictionaries/cif_core.dic
dictionary named 'cif_core.dic' version 2.4.2 from 2011-04-26.

Automatic conversion script
Id: cif_fix_values 1715 2011-07-08 13:25:40Z adriana 
;
_cod_original_cell_volume 1232.4(3)
_cod_original_sg_symbol_H-M P2(1)
_cod_database_code 1503275

loop_
_symmetry_equiv_pos_as_xyz
'x, y, z'
'-x, y+1/2, -z'

loop_
_atom_site_label
_atom_site_type_symbol
_atom_site_fract_x
_atom_site_fract_y
_atom_site_fract_z
_atom_site_U_iso_or_equiv
_atom_site_adp_type
_atom_site_occupancy
_atom_site_symmetry_multiplicity
_atom_site_calc_flag
_atom_site_refinement_flags
O1 O -0.1128(10) 0.2409(4) 0.5521(7) 0.0644(19) Uani 1 1 d .
O2 O 0.4163(8) 0.1949(4) 0.8427(6) 0.0534(15) Uani 1 1 d .
H2C H 0.4280 0.1899 0.9186 0.08(4) Uiso 1 1 calc R
O3 O 0.3944(12) 0.2602(5) 1.0586(7) 0.074(2) Uani 1 1 d .
O4 O -0.1599(11) 0.3369(4) 0.9597(9) 0.074(2) Uani 1 1 d .
H4B H -0.2661 0.3537 0.9294 0.06(3) Uiso 1 1 calc R
O5 O -0.4320(10) 0.3615(4) 0.7915(10) 0.086(3) Uani 1 1 d .
C1 C -0.2137(12) 0.0854(6) 0.2039(9) 0.053(2) Uani 1 1 d .
H1A H -0.3179 0.0704 0.2636 0.064 Uiso 1 1 calc R
C2 C -0.1632(11) 0.1714(5) 0.2225(8) 0.076(3) Uani 1 1 d .
H2A H -0.0246 0.1807 0.1967 0.091 Uiso 1 1 calc R
H2B H -0.2529 0.2016 0.1694 0.091 Uiso 1 1 calc R
C3 C -0.1864(11) 0.1975(5) 0.3598(8) 0.078(3) Uani 1 1 d R
H3A H -0.2604 0.2448 0.3578 0.094 Uiso 1 1 d R
H3B H -0.2723 0.1607 0.3996 0.094 Uiso 1 1 d R
C4 C 0.0013(16) 0.2100(7) 0.4483(10) 0.068(3) Uani 1 1 d .
C5 C 0.1192(13) 0.1378(5) 0.4871(8) 0.051(2) Uani 1 1 d .
H5A H 0.0176 0.0998 0.5111 0.061 Uiso 1 1 calc R
C6 C 0.2486(14) 0.1008(5) 0.3889(9) 0.055(2) Uani 1 1 d .
H6A H 0.3900 0.1131 0.4065 0.066 Uiso 1 1 calc R
H6B H 0.2131 0.1228 0.3084 0.066 Uiso 1 1 calc R
C7 C 0.2272(14) 0.0127(6) 0.3797(10) 0.058(2) Uani 1 1 d .
H7A H 0.3326 -0.0071 0.3262 0.070 Uiso 1 1 calc R
H7B H 0.2475 -0.0094 0.4621 0.070 Uiso 1 1 calc R
C8 C 0.0210(13) -0.0119(5) 0.3283(9) 0.048(2) Uani 1 1 d .
C9 C -0.0405(11) 0.0247(5) 0.2065(8) 0.050(2) Uani 1 1 d .
H9A H 0.0805 0.0469 0.1684 0.060 Uiso 1 1 calc R
C10 C -0.1701(13) -0.0159(6) 0.1023(10) 0.056(2) Uani 1 1 d .
H10A H -0.0897 -0.0351 0.0339 0.067 Uiso 1 1 calc R
H10B H -0.2588 -0.0554 0.1340 0.067 Uiso 1 1 calc R
C11 C -0.2798(14) 0.0582(6) 0.0722(9) 0.057(2) Uani 1 1 d .
C12 C -0.1812(14) 0.1028(8) -0.0302(13) 0.077(3) Uani 1 1 d .
H12A H -0.2273 0.0837 -0.1098 0.115 Uiso 1 1 calc R
H12B H -0.0361 0.0974 -0.0235 0.115 Uiso 1 1 calc R
H12C H -0.2170 0.1558 -0.0230 0.115 Uiso 1 1 calc R
C13 C -0.5109(12) 0.0544(6) 0.0509(8) 0.053(2) Uani 1 1 d .
H13A H -0.5397 0.0372 -0.0326 0.080 Uiso 1 1 calc R
H13B H -0.5685 0.1043 0.0624 0.080 Uiso 1 1 calc R
H13C H -0.5689 0.0194 0.1095 0.080 Uiso 1 1 calc R
C14 C 0.149(2) 0.2715(6) 0.4043(11) 0.077(3) Uani 1 1 d .
H14A H 0.2601 0.2758 0.4631 0.115 Uiso 1 1 calc R
H14B H 0.0794 0.3196 0.3982 0.115 Uiso 1 1 calc R
H14C H 0.2006 0.2577 0.3239 0.115 Uiso 1 1 calc R
C15 C -0.0986(16) -0.0596(6) 0.3881(11) 0.066(3) Uani 1 1 d .
H15A H -0.2263 -0.0716 0.3551 0.079 Uiso 1 1 calc R
H15B H -0.0552 -0.0812 0.4633 0.079 Uiso 1 1 calc R
C1' C 0.2570(12) 0.1528(5) 0.6066(7) 0.0438(18) Uani 1 1 d .
H1'A H 0.3814 0.1785 0.5800 0.053 Uiso 1 1 calc R
C2' C 0.1486(10) 0.2050(5) 0.6988(9) 0.0466(19) Uani 1 1 d .
C3' C -0.0290(13) 0.2428(5) 0.6661(12) 0.062(3) Uani 1 1 d .
C4' C -0.1402(12) 0.2869(5) 0.7539(11) 0.056(2) Uani 1 1 d .
C5' C -0.0611(13) 0.2988(5) 0.8742(9) 0.052(2) Uani 1 1 d .
C6' C 0.1315(13) 0.2674(5) 0.9051(9) 0.050(2) Uani 1 1 d .
C7' C 0.2322(13) 0.2228(5) 0.8147(9) 0.049(2) Uani 1 1 d .
C8' C 0.3165(11) 0.0764(5) 0.6649(7) 0.0438(18) Uani 1 1 d .
C9' C 0.5112(12) 0.0473(6) 0.6523(8) 0.053(2) Uani 1 1 d .
H9'A H 0.6108 0.0765 0.6142 0.063 Uiso 1 1 calc R
C10' C 0.5584(14) -0.0257(6) 0.6967(11) 0.065(3) Uani 1 1 d .
H10C H 0.6900 -0.0445 0.6892 0.078 Uiso 1 1 calc R
C11' C 0.4138(18) -0.0696(6) 0.7506(10) 0.068(3) Uani 1 1 d .
H11A H 0.4455 -0.1188 0.7770 0.082 Uiso 1 1 calc R
C12' C 0.2193(16) -0.0413(5) 0.7663(8) 0.055(2) Uani 1 1 d .
H12D H 0.1217 -0.0707 0.8059 0.065 Uiso 1 1 calc R
C13' C 0.1705(12) 0.0320(5) 0.7223(8) 0.0471(19) Uani 1 1 d .
H13D H 0.0394 0.0509 0.7316 0.057 Uiso 1 1 calc R
C14' C -0.3290(13) 0.3244(6) 0.7189(14) 0.075(4) Uani 1 1 d .
H14D H -0.3745 0.3202 0.6366 0.090 Uiso 1 1 calc R
C15' C 0.2252(16) 0.2822(6) 1.0249(10) 0.064(3) Uani 1 1 d .
H15C H 0.1514 0.3109 1.0816 0.077 Uiso 1 1 calc R

loop_
_atom_site_aniso_label
_atom_site_aniso_U_11
_atom_site_aniso_U_22
_atom_site_aniso_U_33
_atom_site_aniso_U_23
_atom_site_aniso_U_13
_atom_site_aniso_U_12
O1 0.066(4) 0.052(3) 0.074(5) -0.010(3) -0.030(3) 0.013(3)
O2 0.046(3) 0.060(4) 0.054(4) -0.004(3) -0.008(2) 0.006(2)
O3 0.092(5) 0.073(5) 0.056(4) -0.008(4) -0.014(4) 0.008(4)
O4 0.069(4) 0.055(4) 0.098(6) -0.007(4) 0.029(4) 0.007(3)
O5 0.047(3) 0.062(4) 0.150(9) 0.011(5) 0.023(4) -0.001(3)
C1 0.043(4) 0.056(5) 0.062(6) -0.006(4) -0.004(4) -0.003(3)
C2 0.073(6) 0.068(6) 0.086(8) -0.014(6) -0.034(6) 0.006(5)
C3 0.069(6) 0.072(7) 0.094(9) -0.015(7) -0.002(6) 0.018(5)
C4 0.085(6) 0.063(6) 0.056(6) 0.004(5) -0.031(5) 0.013(5)
C5 0.055(4) 0.054(5) 0.044(5) 0.013(4) -0.001(4) -0.003(4)
C6 0.073(5) 0.052(5) 0.039(5) 0.003(4) -0.010(4) -0.016(4)
C7 0.070(5) 0.054(5) 0.051(5) -0.002(4) -0.008(4) 0.002(4)
C8 0.057(4) 0.040(4) 0.047(5) -0.013(4) 0.008(4) 0.007(3)
C9 0.040(4) 0.063(5) 0.046(5) 0.000(4) 0.002(4) -0.003(4)
C10 0.053(5) 0.059(5) 0.056(6) -0.012(5) 0.003(4) 0.006(4)
C11 0.062(5) 0.056(5) 0.053(5) -0.005(5) 0.006(4) -0.004(4)
C12 0.045(5) 0.091(8) 0.094(8) 0.026(7) 0.001(5) -0.002(4)
C13 0.052(4) 0.067(5) 0.041(4) -0.006(4) -0.003(4) -0.008(4)
C14 0.122(9) 0.054(5) 0.054(6) 0.003(5) -0.002(6) 0.012(6)
C15 0.078(6) 0.061(6) 0.060(6) 0.006(5) 0.005(5) -0.003(5)
C1' 0.048(4) 0.052(5) 0.031(4) 0.002(4) 0.000(3) -0.003(3)
C2' 0.033(3) 0.054(4) 0.052(5) 0.004(4) -0.007(3) -0.006(3)
C3' 0.043(4) 0.050(5) 0.092(8) -0.001(5) -0.008(5) -0.006(4)
C4' 0.038(4) 0.048(4) 0.084(7) 0.007(5) 0.017(4) -0.004(3)
C5' 0.055(4) 0.050(5) 0.051(5) -0.002(4) 0.013(4) -0.002(4)
C6' 0.057(4) 0.048(4) 0.045(5) 0.006(4) 0.016(4) 0.003(3)
C7' 0.049(4) 0.049(4) 0.050(5) 0.006(4) 0.006(4) -0.011(3)
C8' 0.046(4) 0.053(5) 0.033(4) 0.002(4) -0.010(3) 0.004(3)
C9' 0.046(4) 0.065(5) 0.047(5) -0.006(4) -0.006(4) 0.009(4)
C10' 0.049(5) 0.070(6) 0.075(7) 0.002(5) -0.019(5) 0.012(4)
C11' 0.093(7) 0.050(5) 0.062(6) -0.006(5) -0.024(5) 0.018(5)
C12' 0.078(6) 0.049(5) 0.036(4) -0.001(4) -0.012(4) -0.008(4)
C13' 0.049(4) 0.056(5) 0.036(4) 0.002(4) -0.004(3) 0.001(3)
C14' 0.038(4) 0.056(6) 0.130(11) 0.008(6) 0.014(6) 0.002(4)
C15' 0.082(7) 0.054(5) 0.057(6) -0.012(5) 0.013(5) -0.004(5)

loop_
_atom_type_symbol
_atom_type_description
_atom_type_scat_dispersion_real
_atom_type_scat_dispersion_imag
_atom_type_scat_source
C C 0.0181 0.0091 'International Tables Vol C Tables 4.2.6.8 and 6.1.1.4'
H H 0.0000 0.0000 'International Tables Vol C Tables 4.2.6.8 and 6.1.1.4'
O O 0.0492 0.0322 'International Tables Vol C Tables 4.2.6.8 and 6.1.1.4'

loop_
_geom_angle_atom_site_label_1
_geom_angle_atom_site_label_2
_geom_angle_atom_site_label_3
_geom_angle
C3' O1 C4 119.9(7)
C11 C1 C2 118.2(8)
C11 C1 C9 90.2(7)
C2 C1 C9 120.2(6)
C3 C2 C1 112.6(5)
C2 C3 C4 122.0(6)
O1 C4 C14 108.1(9)
O1 C4 C5 111.3(8)
C14 C4 C5 110.0(8)
O1 C4 C3 96.0(7)
C14 C4 C3 114.3(9)
C5 C4 C3 116.2(9)
C6 C5 C4 116.9(8)
C6 C5 C1' 108.3(7)
C4 C5 C1' 111.3(8)
C5 C6 C7 114.8(8)
C8 C7 C6 112.6(8)
C15 C8 C9 122.5(9)
C15 C8 C7 122.6(10)
C9 C8 C7 114.9(8)
C8 C9 C1 119.6(8)
C8 C9 C10 124.2(8)
C1 C9 C10 84.6(6)
C11 C10 C9 90.9(7)
C12 C11 C10 113.0(8)
C12 C11 C13 110.6(8)
C10 C11 C13 117.4(8)
C12 C11 C1 112.9(9)
C10 C11 C1 86.7(7)
C13 C11 C1 114.4(8)
C8' C1' C2' 112.2(7)
C8' C1' C5 109.1(7)
C2' C1' C5 110.8(6)
C3' C2' C7' 116.2(9)
C3' C2' C1' 121.5(8)
C7' C2' C1' 122.1(7)
O1 C3' C2' 123.8(10)
O1 C3' C4' 114.1(8)
C2' C3' C4' 122.1(10)
C5' C4' C3' 120.1(8)
C5' C4' C14' 118.4(10)
C3' C4' C14' 121.4(11)
O4 C5' C4' 122.5(9)
O4 C5' C6' 119.0(9)
C4' C5' C6' 118.4(8)
C5' C6' C7' 118.7(8)
C5' C6' C15' 120.5(8)
C7' C6' C15' 120.7(8)
O2 C7' C2' 117.7(8)
O2 C7' C6' 118.7(8)
C2' C7' C6' 123.6(8)
C13' C8' C9' 118.9(8)
C13' C8' C1' 119.9(7)
C9' C8' C1' 120.9(8)
C8' C9' C10' 120.2(9)
C11' C10' C9' 120.6(9)
C10' C11' C12' 120.2(9)
C11' C12' C13' 119.6(10)
C8' C13' C12' 120.4(8)
O5 C14' C4' 123.8(13)
O3 C15' C6' 125.5(9)

loop_
_geom_bond_atom_site_label_1
_geom_bond_atom_site_label_2
_geom_bond_distance
O1 C3' 1.332(14)
O1 C4 1.455(14)
O2 C7' 1.336(11)
O3 C15' 1.226(13)
O4 C5' 1.312(12)
O5 C14' 1.224(15)
C1 C11 1.544(14)
C1 C2 1.554(13)
C1 C9 1.557(13)
C2 C3 1.5499
C3 C4 1.560(12)
C4 C14 1.530(18)
C4 C5 1.537(13)
C5 C6 1.509(14)
C5 C1' 1.579(11)
C6 C7 1.552(13)
C7 C8 1.518(13)
C8 C15 1.319(14)
C8 C9 1.503(13)
C9 C10 1.565(13)
C10 C11 1.517(14)
C11 C12 1.501(15)
C11 C13 1.534(13)
C1' C8' 1.524(13)
C1' C2' 1.529(13)
C2' C3' 1.383(12)
C2' C7' 1.385(14)
C3' C4' 1.427(16)
C4' C5' 1.398(15)
C4' C14' 1.449(14)
C5' C6' 1.415(13)
C6' C7' 1.416(13)
C6' C15' 1.439(15)
C8' C13' 1.386(12)
C8' C9' 1.387(12)
C9' C10' 1.397(15)
C10' C11' 1.357(17)
C11' C12' 1.384(16)
C12' C13' 1.402(14)

loop_
_cod_related_entry_id
_cod_related_entry_database
_cod_related_entry_code
1 ChemSpider 28424478
